data_1555738
loop_
_publ_author_name
'Du, Bingnan'
'Qian, Ping'
'Wang, Yang'
'Mei, Haibo'
'Han, Jianlin'
'Pan, Yi'

_publ_section_title
;
 Cu-Catalyzed Deoxygenative C2-Sulfonylation Reaction of Quinoline
 N-Oxides with Sodium Sulfinate.
;
_journal_issue 16
_journal_name_full 'Organic letters'
_journal_page_first 4144
_journal_page_last 4147
_journal_paper_doi 10.1021/acs.orglett.6b02289
_journal_volume 18
_journal_year 2016
_chemical_formula_sum 'C16 H13 N O2 S'
_chemical_formula_weight 283.33
_space_group_IT_number 14
_space_group_name_Hall '-P 2ybc'
_space_group_name_H-M_alt 'P 1 21/c 1'
_symmetry_cell_setting Monoclinic'
_symmetry_space_group_name_H-M 'P 1 21/c 1'
_atom_sites_solution_hydrogens geom
_atom_sites_solution_primary direct
_atom_sites_solution_secondary difmap
_audit_creation_method SHELXL-97
_cell_angle_alpha 90.00
_cell_angle_beta 96.693(2)
_cell_angle_gamma 90.00
_cell_formula_units_Z 4
_cell_length_a 9.6089(5)
_cell_length_b 9.7376(6)
_cell_length_c 14.4701(8)
_cell_measurement_reflns_used 7551
_cell_measurement_temperature 296(2)
_cell_measurement_theta_max 27.65
_cell_measurement_theta_min 2.53
_cell_volume 1344.71(13)
_computing_cell_refinement 'Bruker SAINT'
_computing_data_collection 'Bruker APEX2'
_computing_data_reduction 'Bruker SAINT'
_computing_molecular_graphics 'Bruker SHELXTL'
_computing_publication_material 'Bruker SHELXTL'
_computing_structure_refinement 'SHELXL-97 (Sheldrick, 2008)'
_computing_structure_solution 'SHELXS-97 (Sheldrick, 2008)'
_diffrn_ambient_temperature 296(2)
_diffrn_measured_fraction_theta_full 0.993
_diffrn_measured_fraction_theta_max 0.993
_diffrn_measurement_device_type 'Bruker APEX-II CCD'
_diffrn_measurement_method '\f and \w scans'
_diffrn_radiation_monochromator graphite
_diffrn_radiation_source 'fine-focus sealed tube'
_diffrn_radiation_type MoK\a
_diffrn_radiation_wavelength 0.71073
_diffrn_reflns_av_R_equivalents 0.0206
_diffrn_reflns_av_sigmaI/netI 0.0191
_diffrn_reflns_limit_h_max 11
_diffrn_reflns_limit_h_min -11
_diffrn_reflns_limit_k_max 11
_diffrn_reflns_limit_k_min -11
_diffrn_reflns_limit_l_max 15
_diffrn_reflns_limit_l_min -17
_diffrn_reflns_number 9647
_diffrn_reflns_theta_full 25.49
_diffrn_reflns_theta_max 25.49
_diffrn_reflns_theta_min 2.53
_exptl_absorpt_coefficient_mu 0.241
_exptl_absorpt_correction_T_max 0.9490
_exptl_absorpt_correction_T_min 0.9357
_exptl_absorpt_correction_type multi-scan
_exptl_absorpt_process_details sadabs
_exptl_crystal_colour colorless
_exptl_crystal_density_diffrn 1.400
_exptl_crystal_density_method 'not measured'
_exptl_crystal_description block
_exptl_crystal_F_000 592
_exptl_crystal_size_max 0.28
_exptl_crystal_size_mid 0.26
_exptl_crystal_size_min 0.22
_refine_diff_density_max 0.330
_refine_diff_density_min -0.330
_refine_diff_density_rms 0.041
_refine_ls_extinction_method none
_refine_ls_goodness_of_fit_ref 1.044
_refine_ls_hydrogen_treatment mixed
_refine_ls_matrix_type full
_refine_ls_number_parameters 182
_refine_ls_number_reflns 2482
_refine_ls_number_restraints 0
_refine_ls_restrained_S_all 1.044
_refine_ls_R_factor_all 0.0354
_refine_ls_R_factor_gt 0.0319
_refine_ls_shift/su_max 0.001
_refine_ls_shift/su_mean 0.000
_refine_ls_structure_factor_coef Fsqd
_refine_ls_weighting_details 'calc w=1/[\s^2^(Fo^2^)+(0.0386P)^2^+0.8169P] where P=(Fo^2^+2Fc^2^)/3'
_refine_ls_weighting_scheme calc
_refine_ls_wR_factor_gt 0.0825
_refine_ls_wR_factor_ref 0.0846
_reflns_number_gt 2285
_reflns_number_total 2482
_reflns_threshold_expression >2sigma(I)
_cod_data_source_file ol6b02289_si_002.cif
_cod_data_source_block 20160325dbnb1_0m_a
_cod_original_sg_symbol_H-M P2(1)/c
_cod_database_code 1555738

loop_
_symmetry_equiv_pos_as_xyz
'x, y, z'
'-x, y+1/2, -z+1/2'
'-x, -y, -z'
'x, -y-1/2, z-1/2'

loop_
_atom_site_label
_atom_site_type_symbol
_atom_site_fract_x
_atom_site_fract_y
_atom_site_fract_z
_atom_site_U_iso_or_equiv
_atom_site_adp_type
_atom_site_occupancy
_atom_site_symmetry_multiplicity
_atom_site_calc_flag
_atom_site_refinement_flags
C1 C 0.62691(15) 0.56618(16) 0.17857(10) 0.0202(3) Uani 1 1 d .
C2 C 0.52634(16) 0.66823(16) 0.17584(11) 0.0241(3) Uani 1 1 d .
H2 H 0.5496 0.7557 0.1983 0.029 Uiso 1 1 calc R
C3 C 0.39028(16) 0.63771(17) 0.13900(11) 0.0266(3) Uani 1 1 d .
H3 H 0.3228 0.7066 0.1354 0.032 Uiso 1 1 calc R
C4 C 0.35204(16) 0.50668(17) 0.10734(10) 0.0243(3) Uani 1 1 d .
C5 C 0.45533(18) 0.40619(18) 0.11146(12) 0.0312(4) Uani 1 1 d .
H5 H 0.4317 0.3178 0.0909 0.037 Uiso 1 1 calc R
C6 C 0.59273(17) 0.43540(18) 0.14559(12) 0.0305(4) Uani 1 1 d .
H6 H 0.6614 0.3680 0.1464 0.037 Uiso 1 1 calc R
C7 C 0.20296(17) 0.4731(2) 0.07069(12) 0.0355(4) Uani 1 1 d .
H7A H 0.1801 0.5152 0.0109 0.053 Uiso 1 1 calc R
H7B H 0.1413 0.5073 0.1130 0.053 Uiso 1 1 calc R
H7C H 0.1924 0.3753 0.0648 0.053 Uiso 1 1 calc R
C8 C 0.82475(15) 0.50498(15) 0.33218(10) 0.0193(3) Uani 1 1 d .
C9 C 0.92567(15) 0.39978(15) 0.34277(10) 0.0216(3) Uani 1 1 d .
H9 H 0.9767 0.3753 0.2945 0.026 Uiso 1 1 calc R
C10 C 0.94538(15) 0.33509(15) 0.42724(11) 0.0222(3) Uani 1 1 d .
H10 H 1.0108 0.2647 0.4374 0.027 Uiso 1 1 calc R
C11 C 0.86610(15) 0.37559(15) 0.49892(10) 0.0198(3) Uani 1 1 d .
C12 C 0.88419(16) 0.31773(16) 0.58949(11) 0.0246(3) Uani 1 1 d .
H12 H 0.9484 0.2471 0.6032 0.030 Uiso 1 1 calc R
C13 C 0.80779(18) 0.36531(17) 0.65655(11) 0.0275(4) Uani 1 1 d .
H13 H 0.8224 0.3286 0.7162 0.033 Uiso 1 1 calc R
C14 C 0.70694(18) 0.46951(17) 0.63646(11) 0.0299(4) Uani 1 1 d .
H14 H 0.6545 0.4995 0.6827 0.036 Uiso 1 1 calc R
C15 C 0.68547(17) 0.52694(17) 0.54975(11) 0.0269(4) Uani 1 1 d .
H15 H 0.6182 0.5952 0.5370 0.032 Uiso 1 1 calc R
C16 C 0.76569(15) 0.48243(15) 0.47949(10) 0.0204(3) Uani 1 1 d .
N1 N 0.74569(13) 0.54650(13) 0.39473(8) 0.0216(3) Uani 1 1 d .
O1 O 0.81328(12) 0.74433(12) 0.24737(8) 0.0317(3) Uani 1 1 d .
O2 O 0.89480(11) 0.54099(14) 0.16549(8) 0.0338(3) Uani 1 1 d .
S1 S 0.80111(4) 0.60072(4) 0.22515(2) 0.02273(13) Uani 1 1 d .

loop_
_atom_site_aniso_label
_atom_site_aniso_U_11
_atom_site_aniso_U_22
_atom_site_aniso_U_33
_atom_site_aniso_U_23
_atom_site_aniso_U_13
_atom_site_aniso_U_12
C1 0.0183(7) 0.0258(8) 0.0165(7) 0.0021(6) 0.0016(5) -0.0005(6)
C2 0.0262(8) 0.0214(8) 0.0249(8) 0.0021(6) 0.0043(6) 0.0009(6)
C3 0.0225(8) 0.0296(9) 0.0278(8) 0.0058(7) 0.0041(6) 0.0070(7)
C4 0.0213(8) 0.0361(9) 0.0154(7) 0.0049(6) 0.0024(6) -0.0017(7)
C5 0.0304(9) 0.0277(9) 0.0343(9) -0.0068(7) -0.0021(7) -0.0014(7)
C6 0.0247(8) 0.0280(9) 0.0377(9) -0.0043(7) -0.0017(7) 0.0073(7)
C7 0.0238(8) 0.0501(11) 0.0312(9) 0.0035(8) -0.0023(7) -0.0049(8)
C8 0.0171(7) 0.0219(7) 0.0185(7) 0.0001(6) -0.0002(5) -0.0034(6)
C9 0.0178(7) 0.0225(8) 0.0244(8) -0.0058(6) 0.0025(6) -0.0034(6)
C10 0.0179(7) 0.0171(7) 0.0303(8) -0.0023(6) -0.0019(6) -0.0004(6)
C11 0.0186(7) 0.0162(7) 0.0235(7) -0.0011(6) -0.0026(6) -0.0057(6)
C12 0.0246(8) 0.0187(8) 0.0286(8) 0.0041(6) -0.0048(6) -0.0042(6)
C13 0.0353(9) 0.0253(8) 0.0208(8) 0.0047(6) -0.0015(6) -0.0081(7)
C14 0.0392(9) 0.0281(9) 0.0237(8) -0.0008(6) 0.0093(7) -0.0024(7)
C15 0.0305(8) 0.0246(8) 0.0264(8) 0.0015(6) 0.0063(6) 0.0037(7)
C16 0.0204(7) 0.0194(7) 0.0209(7) 0.0005(6) 0.0000(6) -0.0033(6)
N1 0.0206(6) 0.0232(7) 0.0207(6) 0.0015(5) 0.0012(5) 0.0010(5)
O1 0.0319(6) 0.0300(6) 0.0319(6) 0.0079(5) -0.0021(5) -0.0101(5)
O2 0.0217(6) 0.0576(8) 0.0231(6) 0.0040(5) 0.0062(4) 0.0026(5)
S1 0.0182(2) 0.0304(2) 0.0195(2) 0.00388(14) 0.00179(14) -0.00258(15)

loop_
_atom_type_symbol
_atom_type_description
_atom_type_scat_dispersion_real
_atom_type_scat_dispersion_imag
_atom_type_scat_source
C C 0.0033 0.0016 'International Tables Vol C Tables 4.2.6.8 and 6.1.1.4'
H H 0.0000 0.0000 'International Tables Vol C Tables 4.2.6.8 and 6.1.1.4'
N N 0.0061 0.0033 'International Tables Vol C Tables 4.2.6.8 and 6.1.1.4'
O O 0.0106 0.0060 'International Tables Vol C Tables 4.2.6.8 and 6.1.1.4'
S S 0.1246 0.1234 'International Tables Vol C Tables 4.2.6.8 and 6.1.1.4'

loop_
_geom_angle_atom_site_label_1
_geom_angle_atom_site_label_2
_geom_angle_atom_site_label_3
_geom_angle
C2 C1 C6 120.90(14)
C2 C1 S1 120.19(12)
C6 C1 S1 118.91(12)
C1 C2 C3 118.79(15)
C1 C2 H2 120.6
C3 C2 H2 120.6
C2 C3 C4 121.66(15)
C2 C3 H3 119.2
C4 C3 H3 119.2
C5 C4 C3 118.16(14)
C5 C4 C7 120.51(16)
C3 C4 C7 121.33(15)
C6 C5 C4 121.14(16)
C6 C5 H5 119.4
C4 C5 H5 119.4
C5 C6 C1 119.31(15)
C5 C6 H6 120.3
C1 C6 H6 120.3
C4 C7 H7A 109.5
C4 C7 H7B 109.5
H7A C7 H7B 109.5
C4 C7 H7C 109.5
H7A C7 H7C 109.5
H7B C7 H7C 109.5
N1 C8 C9 126.64(13)
N1 C8 S1 114.15(11)
C9 C8 S1 119.17(11)
C10 C9 C8 117.02(14)
C10 C9 H9 121.5
C8 C9 H9 121.5
C9 C10 C11 119.79(14)
C9 C10 H10 120.1
C11 C10 H10 120.1
C10 C11 C12 123.29(14)
C10 C11 C16 118.02(13)
C12 C11 C16 118.67(14)
C13 C12 C11 120.27(15)
C13 C12 H12 119.9
C11 C12 H12 119.9
C12 C13 C14 120.78(14)
C12 C13 H13 119.6
C14 C13 H13 119.6
C15 C14 C13 120.68(15)
C15 C14 H14 119.7
C13 C14 H14 119.7
C14 C15 C16 119.86(15)
C14 C15 H15 120.1
C16 C15 H15 120.1
N1 C16 C15 118.23(14)
N1 C16 C11 122.05(13)
C15 C16 C11 119.71(13)
C8 N1 C16 116.45(13)
O1 S1 O2 119.14(8)
O1 S1 C1 108.68(7)
O2 S1 C1 109.01(7)
O1 S1 C8 108.24(7)
O2 S1 C8 106.35(7)
C1 S1 C8 104.43(7)

loop_
_geom_bond_atom_site_label_1
_geom_bond_atom_site_label_2
_geom_bond_distance
C1 C2 1.383(2)
C1 C6 1.386(2)
C1 S1 1.7625(15)
C2 C3 1.385(2)
C2 H2 0.9300
C3 C4 1.390(2)
C3 H3 0.9300
C4 C5 1.390(2)
C4 C7 1.504(2)
C5 C6 1.384(2)
C5 H5 0.9300
C6 H6 0.9300
C7 H7A 0.9600
C7 H7B 0.9600
C7 H7C 0.9600
C8 N1 1.3115(19)
C8 C9 1.407(2)
C8 S1 1.7994(15)
C9 C10 1.369(2)
C9 H9 0.9300
C10 C11 1.413(2)
C10 H10 0.9300
C11 C12 1.419(2)
C11 C16 1.424(2)
C12 C13 1.364(2)
C12 H12 0.9300
C13 C14 1.410(2)
C13 H13 0.9300
C14 C15 1.367(2)
C14 H14 0.9300
C15 C16 1.414(2)
C15 H15 0.9300
C16 N1 1.3694(19)
O1 S1 1.4366(13)
O2 S1 1.4406(12)

loop_
_geom_torsion_atom_site_label_1
_geom_torsion_atom_site_label_2
_geom_torsion_atom_site_label_3
_geom_torsion_atom_site_label_4
_geom_torsion
C6 C1 C2 C3 -0.3(2)
S1 C1 C2 C3 -179.85(11)
C1 C2 C3 C4 1.8(2)
C2 C3 C4 C5 -1.5(2)
C2 C3 C4 C7 177.72(14)
C3 C4 C5 C6 -0.3(2)
C7 C4 C5 C6 -179.56(16)
C4 C5 C6 C1 1.8(3)
C2 C1 C6 C5 -1.5(2)
S1 C1 C6 C5 178.07(13)
N1 C8 C9 C10 -1.0(2)
S1 C8 C9 C10 176.40(11)
C8 C9 C10 C11 -0.2(2)
C9 C10 C11 C12 -177.34(14)
C9 C10 C11 C16 1.0(2)
C10 C11 C12 C13 177.47(14)
C16 C11 C12 C13 -0.8(2)
C11 C12 C13 C14 1.9(2)
C12 C13 C14 C15 -1.3(3)
C13 C14 C15 C16 -0.5(3)
C14 C15 C16 N1 -177.14(14)
C14 C15 C16 C11 1.5(2)
C10 C11 C16 N1 -0.7(2)
C12 C11 C16 N1 177.73(13)
C10 C11 C16 C15 -179.26(14)
C12 C11 C16 C15 -0.9(2)
C9 C8 N1 C16 1.4(2)
S1 C8 N1 C16 -176.20(10)
C15 C16 N1 C8 178.17(13)
C11 C16 N1 C8 -0.5(2)
C2 C1 S1 O1 -5.14(14)
C6 C1 S1 O1 175.32(12)
C2 C1 S1 O2 -136.46(12)
C6 C1 S1 O2 44.01(15)
C2 C1 S1 C8 110.20(13)
C6 C1 S1 C8 -69.34(14)
N1 C8 S1 O1 51.12(13)
C9 C8 S1 O1 -126.64(12)
N1 C8 S1 O2 -179.76(11)
C9 C8 S1 O2 2.48(14)
N1 C8 S1 C1 -64.54(12)
C9 C8 S1 C1 117.70(12)
